data_1556893
loop_
_publ_author_name
'Giordano, Nico'
'Beavers, Christine M.'
'Campbell, Branton J.'
'Eigner, V\'aclav'
'Gregoryanz, Eugene'
'Marshall, Willliam G.'
'Pe\~na-\'Alvarez, Miriam'
'Teat, Simon J.'
'Vennari, Cara E.'
'Parsons, Simon'

_publ_section_title
;
 High-pressure polymorphism in pyridine
;
_journal_coeditor_code LQ5025SUP1
_journal_issue 1
_journal_name_full IUCrJ
_journal_page_first 58
_journal_page_last 70
_journal_paper_doi 10.1107/S2052252519015616
_journal_volume 7
_journal_year 2020
_chemical_formula_moiety 'C5 H5 N'
_chemical_formula_sum 'C5 H5 N'
_chemical_formula_weight 79.10
_chemical_name_systematic 'Pyridine II'
_space_group_crystal_system orthorhombic
_space_group_IT_number 19
_space_group_name_Hall 'P 2ac 2ab'
_space_group_name_H-M_alt 'P 21 21 21'
_atom_sites_solution_hydrogens geom
_audit_creation_date 2017-11-13
_audit_creation_method
;
Olex2 1.2
(compiled 2017.08.10 svn.r3458 for OlexSys, GUI svn.r5381)
;
_cell_angle_alpha 90
_cell_angle_beta 90
_cell_angle_gamma 90
_cell_formula_units_Z 4
_cell_length_a 5.392(3)
_cell_length_b 6.806(3)
_cell_length_c 11.261(5)
_cell_measurement_reflns_used 925
_cell_measurement_temperature 293
_cell_measurement_theta_max 17.84
_cell_measurement_theta_min 2.44
_cell_volume 413.3(3)
_computing_cell_refinement 'SAINT v8.34A (Bruker, 2013)'
_computing_data_collection 'SAINT V8.38A Bruker-AXS, Madison WI'
_computing_data_reduction 'SAINT v8.34A (Bruker, 2013)'
_computing_molecular_graphics 'Olex2 (Dolomanov et al., 2009)'
_computing_publication_material 'Olex2 (Dolomanov et al., 2009)'
_computing_structure_refinement 'XL (Sheldrick, 2008)'
_computing_structure_solution 'XT (Sheldrick, 2015)'
_diffrn_ambient_temperature 293.0
_diffrn_detector_area_resol_mean 10.42
_diffrn_measured_fraction_theta_full 0.517
_diffrn_measured_fraction_theta_max 0.508
_diffrn_measurement_device_type 'Perkin-Elmer a-Si Detector'
_diffrn_measurement_method '\f shuterless scans'
_diffrn_radiation_monochromator 'silicon 111'
_diffrn_radiation_type synchrotron
_diffrn_radiation_wavelength 0.49594
_diffrn_reflns_av_R_equivalents 0.0330
_diffrn_reflns_av_unetI/netI 0.0431
_diffrn_reflns_Laue_measured_fraction_full 0.517
_diffrn_reflns_Laue_measured_fraction_max 0.508
_diffrn_reflns_limit_h_max 3
_diffrn_reflns_limit_h_min -3
_diffrn_reflns_limit_k_max 8
_diffrn_reflns_limit_k_min -8
_diffrn_reflns_limit_l_max 14
_diffrn_reflns_limit_l_min -14
_diffrn_reflns_number 1324
_diffrn_reflns_point_group_measured_fraction_full 0.495
_diffrn_reflns_point_group_measured_fraction_max 0.484
_diffrn_reflns_theta_full 17.311
_diffrn_reflns_theta_max 18.069
_diffrn_reflns_theta_min 2.524
_diffrn_source
;
Advanced Light Source, station 12.2.2
;
_diffrn_standards_number 0
_exptl_absorpt_coefficient_mu 0.042
_exptl_absorpt_correction_T_max 0.7442
_exptl_absorpt_correction_T_min 0.4840
_exptl_absorpt_correction_type multi-scan
_exptl_absorpt_process_details
;
SADABS-2014/4 (Bruker,2014/4) was used for absorption correction.
wR2(int) was 0.1139 before and 0.0421 after correction.
The Ratio of minimum to maximum transmission is 0.6504.
The \l/2 correction factor is Not present.
;
_exptl_crystal_colour colourless
_exptl_crystal_colour_primary colourless
_exptl_crystal_density_diffrn 1.271
_exptl_crystal_description irregular
_exptl_crystal_F_000 168
_exptl_crystal_recrystallization_method
;
Crystallized in-situ from pyridine (H5) directly. No hydrostatic medium. 
Pressure was cycled until 1.1 GPa was reached. The pressure dropped 
slightly at the end of data collection. Sample was not heat treated.
;
_exptl_crystal_size_max 0.26
_exptl_crystal_size_mid 0.26
_exptl_crystal_size_min 0.1
_refine_diff_density_max 0.043
_refine_diff_density_min -0.048
_refine_diff_density_rms 0.013
_refine_ls_abs_structure_details
;
 Flack x determined using 85 quotients [(I+)-(I-)]/[(I+)+(I-)]
 (Parsons, Flack and Wagner, Acta Cryst. B69 (2013) 249-259).
;
_refine_ls_abs_structure_Flack 10.0(10)
_refine_ls_extinction_coef 1.8(4)
_refine_ls_extinction_expression Fc^*^=kFc[1+0.001xFc^2^\l^3^/sin(2\q)]^-1/4^
_refine_ls_extinction_method 'SHELXL-2014/7 (Sheldrick 2014'
_refine_ls_goodness_of_fit_ref 0.882
_refine_ls_hydrogen_treatment constr
_refine_ls_matrix_type full
_refine_ls_number_parameters 56
_refine_ls_number_reflns 411
_refine_ls_number_restraints 0
_refine_ls_restrained_S_all 0.882
_refine_ls_R_factor_all 0.0400
_refine_ls_R_factor_gt 0.0290
_refine_ls_shift/su_max 0.000
_refine_ls_shift/su_mean 0.000
_refine_ls_structure_factor_coef Fsqd
_refine_ls_weighting_details 'w=1/[\s^2^(Fo^2^)+(0.0349P)^2^] where P=(Fo^2^+2Fc^2^)/3'
_refine_ls_weighting_scheme calc
_refine_ls_wR_factor_gt 0.0583
_refine_ls_wR_factor_ref 0.0602
_reflns_Friedel_coverage 0.545
_reflns_Friedel_fraction_full 0.457
_reflns_Friedel_fraction_max 0.445
_reflns_number_gt 291
_reflns_number_total 411
_reflns_threshold_expression 'I > 2\s(I)'
_cod_data_source_file lq5025.cif
_cod_data_source_block pyridine2_final
_cod_original_cell_volume 413.2(3)
_cod_database_code 1556893
_shelx_shelxl_version_number 2014/7
_shelx_space_group_comment
;
The symmetry employed for this shelxl refinement is uniquely defined
by the following loop, which should always be used as a source of
symmetry information in preference to the above space-group names.
They are only intended as comments.
;
_shelx_estimated_absorpt_t_max 0.996
_shelx_estimated_absorpt_t_min 0.989
_olex2_refinement_description
;
1. Fixed Uiso
 At 1.2 times of:
  All C(H) groups
2.a Aromatic/amide H refined with riding coordinates:
 C2(H2), C3(H3), C4(H4), C5(H5), C6(H6)
;
_olex2_submission_special_instructions 'No special instructions were received'

loop_
_space_group_symop_operation_xyz
'x, y, z'
'-x+1/2, -y, z+1/2'
'-x, y+1/2, -z+1/2'
'x+1/2, -y+1/2, -z'

loop_
_atom_site_label
_atom_site_type_symbol
_atom_site_fract_x
_atom_site_fract_y
_atom_site_fract_z
_atom_site_U_iso_or_equiv
_atom_site_adp_type
_atom_site_occupancy
_atom_site_site_symmetry_order
_atom_site_calc_flag
_atom_site_refinement_flags_posn
N1 N 0.3660(9) 0.5747(3) 0.12005(13) 0.052(2) Uani 1 1 d .
C2 C 0.1839(12) 0.5804(4) 0.04236(17) 0.053(2) Uani 1 1 d .
H2 H 0.1885 0.6776 -0.0156 0.063 Uiso 1 1 calc R
C3 C -0.0126(12) 0.4519(4) 0.04143(18) 0.063(3) Uani 1 1 d .
H3 H -0.1369 0.4633 -0.0154 0.075 Uiso 1 1 calc R
C4 C -0.0228(12) 0.3052(4) 0.12658(16) 0.063(3) Uani 1 1 d .
H4 H -0.1535 0.2162 0.1289 0.076 Uiso 1 1 calc R
C5 C 0.1671(12) 0.2962(4) 0.20717(17) 0.062(3) Uani 1 1 d .
H5 H 0.1679 0.1995 0.2655 0.075 Uiso 1 1 calc R
C6 C 0.3553(10) 0.4301(3) 0.20124(16) 0.055(3) Uani 1 1 d .
H6 H 0.4832 0.4208 0.2564 0.065 Uiso 1 1 calc R

loop_
_atom_site_aniso_label
_atom_site_aniso_U_11
_atom_site_aniso_U_22
_atom_site_aniso_U_33
_atom_site_aniso_U_23
_atom_site_aniso_U_13
_atom_site_aniso_U_12
N1 0.050(7) 0.0554(12) 0.0504(11) 0.0053(9) 0.0036(15) -0.0076(15)
C2 0.063(8) 0.0535(14) 0.0421(11) 0.0037(11) 0.003(2) -0.002(2)
C3 0.075(9) 0.0633(17) 0.0499(13) -0.0122(13) -0.009(2) 0.002(2)
C4 0.072(9) 0.0495(15) 0.0692(14) -0.0131(12) 0.012(3) -0.012(2)
C5 0.089(8) 0.0452(13) 0.0527(12) 0.0065(11) 0.007(2) -0.004(2)
C6 0.058(8) 0.0614(15) 0.0440(11) 0.0024(12) -0.002(2) 0.004(2)

loop_
_atom_type_symbol
_atom_type_description
_atom_type_scat_dispersion_real
_atom_type_scat_dispersion_imag
_atom_type_scat_source
C C 0.0010 0.0010 'International Tables Vol C Tables 4.2.6.8 and 6.1.1.4'
H H 0.0000 0.0000 'International Tables Vol C Tables 4.2.6.8 and 6.1.1.4'
N N 0.0020 0.0010 'International Tables Vol C Tables 4.2.6.8 and 6.1.1.4'

loop_
_geom_angle_atom_site_label_1
_geom_angle_atom_site_label_2
_geom_angle_atom_site_label_3
_geom_angle
C2 N1 C6 116.2(3)
N1 C2 H2 117.9
N1 C2 C3 124.2(2)
C3 C2 H2 117.9
C2 C3 H3 120.5
C2 C3 C4 118.9(4)
C4 C3 H3 120.5
C3 C4 H4 121.3
C5 C4 C3 117.5(4)
C5 C4 H4 121.3
C4 C5 H5 120.2
C6 C5 C4 119.6(3)
C6 C5 H5 120.2
N1 C6 C5 123.6(4)
N1 C6 H6 118.2
C5 C6 H6 118.2

loop_
_geom_bond_atom_site_label_1
_geom_bond_atom_site_label_2
_geom_bond_distance
N1 C2 1.316(7)
N1 C6 1.344(3)
C2 H2 0.9300
C2 C3 1.374(8)
C3 H3 0.9300
C3 C4 1.386(3)
C4 H4 0.9300
C4 C5 1.370(7)
C5 H5 0.9300
C5 C6 1.366(7)
C6 H6 0.9300
